data_1512907
loop_
_publ_author_name
'Timothy J. Boyle'
'Leigh Anna M. Ottley'
'Mark A. Rodriguez'

_publ_section_title
;
 Structurally characterized carboxylic acid modified zirconium alkoxides
 for the production of zirconium oxide thin films
;
_journal_issue 13
_journal_name_full Polyhedron
_journal_page_first 1727
_journal_page_last 1738
_journal_paper_doi 10.1016/j.poly.2005.05.005
_journal_volume 24
_journal_year 2005
_chemical_formula_sum 'C52 H112 O20 Zr4'
_chemical_formula_weight 1422.30
_chemical_name_common '(4) [Zr2(m-OPc)2(m-OPri)2(OPri)4]2'
_chemical_name_systematic
; 
 ? 
;
_space_group_IT_number 2
_symmetry_cell_setting triclinic
_symmetry_space_group_name_Hall '-P 1'
_symmetry_space_group_name_H-M 'P -1'
_atom_sites_solution_hydrogens geom
_atom_sites_solution_primary direct
_atom_sites_solution_secondary difmap
_audit_creation_method SHELXL-97
_cell_angle_alpha 85.227(3)
_cell_angle_beta 81.458(3)
_cell_angle_gamma 67.976(3)
_cell_formula_units_Z 1
_cell_length_a 11.208(2)
_cell_length_b 12.049(2)
_cell_length_c 14.234(3)
_cell_measurement_temperature 168(2)
_cell_volume 1761.4(6)
_computing_cell_refinement 'Bruker SMART'
_computing_data_collection 'Bruker SMART'
_computing_data_reduction 'Bruker SAINT'
_computing_molecular_graphics 'Bruker SHELXTL'
_computing_publication_material 'Bruker SHELXTL'
_computing_structure_refinement 'SHELXL-97 (Sheldrick, 1997)'
_computing_structure_solution 'SHELXS-97 (Sheldrick, 1990)'
_diffrn_ambient_temperature 168(2)
_diffrn_measured_fraction_theta_full 0.926
_diffrn_measured_fraction_theta_max 0.926
_diffrn_measurement_device_type 'CCD area detector'
_diffrn_measurement_method 'phi and omega scans'
_diffrn_radiation_monochromator graphite
_diffrn_radiation_source 'fine-focus sealed tube'
_diffrn_radiation_type MoK\a
_diffrn_radiation_wavelength 0.71073
_diffrn_reflns_av_R_equivalents 0.0782
_diffrn_reflns_av_sigmaI/netI 0.1658
_diffrn_reflns_limit_h_max 14
_diffrn_reflns_limit_h_min -14
_diffrn_reflns_limit_k_max 15
_diffrn_reflns_limit_k_min -15
_diffrn_reflns_limit_l_max 18
_diffrn_reflns_limit_l_min -18
_diffrn_reflns_number 15560
_diffrn_reflns_theta_full 28.32
_diffrn_reflns_theta_max 28.32
_diffrn_reflns_theta_min 1.82
_exptl_absorpt_coefficient_mu 0.636
_exptl_absorpt_correction_type none
_exptl_crystal_colour colorless
_exptl_crystal_density_diffrn 1.341
_exptl_crystal_density_meas 0
_exptl_crystal_density_method 'not measured'
_exptl_crystal_description plate
_exptl_crystal_F_000 744
_exptl_crystal_size_max 0.16
_exptl_crystal_size_mid 0.05
_exptl_crystal_size_min 0.01
_refine_diff_density_max 0.848
_refine_diff_density_min -0.668
_refine_diff_density_rms 0.117
_refine_ls_extinction_method none
_refine_ls_goodness_of_fit_ref 1.025
_refine_ls_hydrogen_treatment mixed
_refine_ls_matrix_type full
_refine_ls_number_parameters 359
_refine_ls_number_reflns 8107
_refine_ls_number_restraints 0
_refine_ls_restrained_S_all 1.025
_refine_ls_R_factor_all 0.1693
_refine_ls_R_factor_gt 0.0868
_refine_ls_shift/su_max 0.001
_refine_ls_shift/su_mean 0.000
_refine_ls_structure_factor_coef Fsqd
_refine_ls_weighting_details 'calc w=1/[\s^2^(Fo^2^)+(0.0388P)^2^+0.7991P] where P=(Fo^2^+2Fc^2^)/3'
_refine_ls_weighting_scheme calc
_refine_ls_wR_factor_gt 0.1136
_refine_ls_wR_factor_ref 0.1342
_reflns_number_gt 4528
_reflns_number_total 8107
_reflns_threshold_expression >2sigma(I)
_cod_data_source_file 2005-1727.cif
_cod_data_source_block lmo21s
_cod_depositor_comments
;
The following automatic conversions were performed:

'_symmetry_cell_setting' value 'Triclinic' changed to 'triclinic'
according to the built-in table from CIF Core dictionary named
'cif_core.dic' version 2.4.1 from 2010-06-29.

Automatic conversion script
Id: cif_fix_values 1891 2012-01-12 08:04:46Z andrius 
;
_cod_original_cell_volume 1761.5(5)
_cod_original_sg_symbol_H-M P-1
_cod_database_code 1512907

loop_
_symmetry_equiv_pos_as_xyz
'x, y, z'
'-x, -y, -z'

loop_
_atom_site_label
_atom_site_type_symbol
_atom_site_fract_x
_atom_site_fract_y
_atom_site_fract_z
_atom_site_U_iso_or_equiv
_atom_site_adp_type
_atom_site_occupancy
_atom_site_symmetry_multiplicity
_atom_site_calc_flag
_atom_site_refinement_flags
Zr1 Zr 0.77717(5) 1.03815(5) 0.23095(4) 0.02279(17) Uani 1 1 d .
Zr2 Zr 1.04790(6) 0.77903(5) 0.17692(4) 0.02423(18) Uani 1 1 d .
O1 O 0.7859(4) 0.9152(3) 0.3532(3) 0.0299(10) Uani 1 1 d .
O2 O 0.7562(4) 1.1656(3) 0.3140(3) 0.0342(11) Uani 1 1 d .
O3 O 0.5972(4) 1.0599(3) 0.2325(3) 0.0310(10) Uani 1 1 d .
O4 O 0.7911(4) 1.1395(4) 0.1045(3) 0.0337(11) Uani 1 1 d .
O5 O 0.9883(4) 0.9599(3) 0.2233(3) 0.0254(10) Uani 1 1 d .
O6 O 0.8505(4) 0.8764(3) 0.1481(3) 0.0245(10) Uani 1 1 d .
O7 O 0.9569(4) 0.7472(3) 0.3180(3) 0.0319(11) Uani 1 1 d .
O8 O 1.2119(4) 0.7259(3) 0.2282(3) 0.0348(11) Uani 1 1 d .
O9 O 1.0510(4) 0.6294(3) 0.1356(3) 0.0325(11) Uani 1 1 d .
O10 O 1.1199(4) 0.8320(3) 0.0390(3) 0.0335(11) Uani 1 1 d .
C1 C 0.8605(6) 0.8096(5) 0.3734(4) 0.0299(15) Uani 1 1 d .
C2 C 0.8278(7) 0.7550(6) 0.4683(4) 0.0389(18) Uani 1 1 d .
H2 H 0.7669 0.8205 0.5103 0.047 Uiso 1 1 calc R
C3 C 0.7616(8) 0.6712(8) 0.4537(6) 0.078(3) Uani 1 1 d .
H3A H 0.6859 0.7143 0.4204 0.118 Uiso 1 1 calc R
H3B H 0.7334 0.6406 0.5155 0.118 Uiso 1 1 calc R
H3C H 0.8221 0.6041 0.4156 0.118 Uiso 1 1 calc R
C4 C 0.9488(8) 0.6893(7) 0.5157(5) 0.069(3) Uani 1 1 d .
H4A H 1.0109 0.6271 0.4739 0.104 Uiso 1 1 calc R
H4B H 0.9256 0.6523 0.5760 0.104 Uiso 1 1 calc R
H4C H 0.9881 0.7461 0.5278 0.104 Uiso 1 1 calc R
C5 C 0.7141(11) 1.2432(8) 0.3891(7) 0.104(4) Uani 1 1 d .
H5 H 0.7905 1.2077 0.4253 0.124 Uiso 1 1 calc R
C6 C 0.6182(10) 1.2261(10) 0.4573(6) 0.107(4) Uani 1 1 d .
H6A H 0.5349 1.2566 0.4318 0.161 Uiso 1 1 calc R
H6B H 0.6108 1.2693 0.5146 0.161 Uiso 1 1 calc R
H6C H 0.6419 1.1405 0.4733 0.161 Uiso 1 1 calc R
C7 C 0.7203(9) 1.3600(7) 0.3662(7) 0.086(3) Uani 1 1 d .
H7A H 0.6658 1.3992 0.3162 0.130 Uiso 1 1 calc R
H7B H 0.8102 1.3515 0.3439 0.130 Uiso 1 1 calc R
H7C H 0.6890 1.4086 0.4230 0.130 Uiso 1 1 calc R
C8 C 0.4677(6) 1.0686(6) 0.2585(5) 0.0382(17) Uani 1 1 d .
H8 H 0.4426 1.0320 0.2078 0.046 Uiso 1 1 calc R
C9 C 0.4565(7) 0.9995(6) 0.3509(5) 0.055(2) Uani 1 1 d .
H9A H 0.5214 0.9179 0.3460 0.083 Uiso 1 1 calc R
H9B H 0.3695 0.9962 0.3638 0.083 Uiso 1 1 calc R
H9C H 0.4711 1.0395 0.4028 0.083 Uiso 1 1 calc R
C10 C 0.3799(6) 1.1979(6) 0.2650(6) 0.060(2) Uani 1 1 d .
H10A H 0.4060 1.2362 0.3121 0.090 Uiso 1 1 calc R
H10B H 0.2902 1.2035 0.2843 0.090 Uiso 1 1 calc R
H10C H 0.3860 1.2384 0.2029 0.090 Uiso 1 1 calc R
C11 C 0.7879(6) 1.2000(5) 0.0282(4) 0.0289(15) Uani 1 1 d .
C12 C 0.6679(7) 1.3099(6) 0.0158(5) 0.060(2) Uani 1 1 d .
H12 H 0.6866 1.3581 -0.0411 0.072 Uiso 1 1 calc R
C13 C 0.5589(8) 1.2647(9) -0.0016(7) 0.110(4) Uani 1 1 d .
H13A H 0.5444 1.2130 0.0522 0.166 Uiso 1 1 calc R
H13B H 0.5858 1.2193 -0.0601 0.166 Uiso 1 1 calc R
H13C H 0.4784 1.3336 -0.0077 0.166 Uiso 1 1 calc R
C14 C 0.6267(11) 1.3843(7) 0.0998(6) 0.132(6) Uani 1 1 d .
H14A H 0.6021 1.3393 0.1548 0.198 Uiso 1 1 calc R
H14B H 0.5521 1.4570 0.0882 0.198 Uiso 1 1 calc R
H14C H 0.6983 1.4065 0.1125 0.198 Uiso 1 1 calc R
C15 C 1.0782(6) 1.0080(6) 0.2517(6) 0.048(2) Uani 1 1 d .
H15 H 1.1678 0.9549 0.2260 0.058 Uiso 1 1 calc R
C16 C 1.0698(8) 1.0010(8) 0.3591(6) 0.073(3) Uani 1 1 d .
H16A H 0.9832 1.0532 0.3865 0.110 Uiso 1 1 calc R
H16B H 1.1352 1.0269 0.3786 0.110 Uiso 1 1 calc R
H16C H 1.0854 0.9182 0.3817 0.110 Uiso 1 1 calc R
C17 C 1.0546(7) 1.1306(6) 0.2075(7) 0.082(3) Uani 1 1 d .
H17A H 1.0584 1.1272 0.1385 0.122 Uiso 1 1 calc R
H17B H 1.1213 1.1589 0.2215 0.122 Uiso 1 1 calc R
H17C H 0.9688 1.1857 0.2336 0.122 Uiso 1 1 calc R
C18 C 0.7887(6) 0.8259(6) 0.0903(5) 0.0369(17) Uani 1 1 d .
H18 H 0.8587 0.7643 0.0497 0.044 Uiso 1 1 calc R
C19 C 0.7092(7) 0.9208(6) 0.0252(5) 0.058(2) Uani 1 1 d .
H19A H 0.6354 0.9790 0.0630 0.088 Uiso 1 1 calc R
H19B H 0.6772 0.8835 -0.0190 0.088 Uiso 1 1 calc R
H19C H 0.7631 0.9617 -0.0108 0.088 Uiso 1 1 calc R
C20 C 0.7119(7) 0.7631(7) 0.1535(5) 0.058(2) Uani 1 1 d .
H20A H 0.7658 0.7105 0.1997 0.087 Uiso 1 1 calc R
H20B H 0.6850 0.7152 0.1148 0.087 Uiso 1 1 calc R
H20C H 0.6349 0.8227 0.1873 0.087 Uiso 1 1 calc R
C21 C 1.3029(8) 0.6721(8) 0.2920(7) 0.078(3) Uani 1 1 d .
H21 H 1.2613 0.7224 0.3489 0.094 Uiso 1 1 calc R
C22 C 1.4205(7) 0.6956(8) 0.2684(6) 0.072(3) Uani 1 1 d .
H22A H 1.4651 0.6603 0.2073 0.109 Uiso 1 1 calc R
H22B H 1.4770 0.6603 0.3179 0.109 Uiso 1 1 calc R
H22C H 1.3997 0.7823 0.2638 0.109 Uiso 1 1 calc R
C23 C 1.3060(8) 0.5574(7) 0.3287(6) 0.076(3) Uani 1 1 d .
H23A H 1.2181 0.5628 0.3548 0.114 Uiso 1 1 calc R
H23B H 1.3625 0.5307 0.3790 0.114 Uiso 1 1 calc R
H23C H 1.3397 0.4998 0.2775 0.114 Uiso 1 1 calc R
C24 C 1.0522(7) 0.5133(6) 0.1269(5) 0.0452(19) Uani 1 1 d .
H24 H 0.9852 0.5192 0.0856 0.054 Uiso 1 1 calc R
C25 C 1.0173(9) 0.4632(7) 0.2224(6) 0.081(3) Uani 1 1 d .
H25A H 1.0836 0.4539 0.2633 0.122 Uiso 1 1 calc R
H25B H 1.0123 0.3850 0.2149 0.122 Uiso 1 1 calc R
H25C H 0.9330 0.5179 0.2515 0.122 Uiso 1 1 calc R
C26 C 1.1818(7) 0.4363(6) 0.0790(6) 0.065(2) Uani 1 1 d .
H26A H 1.1969 0.4694 0.0150 0.097 Uiso 1 1 calc R
H26B H 1.1839 0.3549 0.0746 0.097 Uiso 1 1 calc R
H26C H 1.2497 0.4342 0.1160 0.097 Uiso 1 1 calc R

loop_
_atom_site_aniso_label
_atom_site_aniso_U_11
_atom_site_aniso_U_22
_atom_site_aniso_U_33
_atom_site_aniso_U_23
_atom_site_aniso_U_13
_atom_site_aniso_U_12
Zr1 0.0197(3) 0.0184(3) 0.0249(4) 0.0023(3) 0.0024(3) -0.0034(3)
Zr2 0.0237(4) 0.0168(3) 0.0251(4) 0.0025(3) 0.0031(3) -0.0023(3)
O1 0.033(2) 0.020(2) 0.030(3) 0.0042(19) 0.003(2) -0.006(2)
O2 0.036(3) 0.024(2) 0.037(3) -0.011(2) 0.006(2) -0.007(2)
O3 0.020(2) 0.029(2) 0.039(3) -0.001(2) 0.001(2) -0.0057(19)
O4 0.035(3) 0.031(2) 0.025(3) 0.010(2) 0.003(2) -0.006(2)
O5 0.023(2) 0.019(2) 0.032(3) -0.0034(19) 0.0022(19) -0.0071(18)
O6 0.024(2) 0.024(2) 0.025(2) 0.0004(18) -0.0005(18) -0.0099(19)
O7 0.038(3) 0.022(2) 0.026(2) 0.0012(19) 0.008(2) -0.004(2)
O8 0.025(2) 0.026(2) 0.046(3) 0.009(2) -0.008(2) -0.0019(19)
O9 0.044(3) 0.019(2) 0.032(3) -0.0044(19) 0.003(2) -0.010(2)
O10 0.033(3) 0.025(2) 0.031(3) 0.003(2) 0.008(2) -0.005(2)
C1 0.039(4) 0.027(4) 0.023(4) 0.005(3) -0.001(3) -0.015(3)
C2 0.049(4) 0.029(4) 0.027(4) 0.005(3) 0.012(3) -0.008(3)
C3 0.089(7) 0.095(7) 0.059(6) 0.029(5) 0.015(5) -0.058(6)
C4 0.086(7) 0.070(6) 0.043(5) 0.026(4) -0.010(5) -0.024(5)
C5 0.150(10) 0.065(7) 0.099(8) -0.044(6) 0.064(8) -0.065(7)
C6 0.134(10) 0.141(10) 0.067(7) -0.066(7) 0.050(7) -0.083(8)
C7 0.109(8) 0.049(5) 0.100(8) -0.041(5) 0.008(6) -0.028(6)
C8 0.020(3) 0.043(4) 0.049(5) -0.009(4) 0.001(3) -0.010(3)
C9 0.037(4) 0.056(5) 0.067(6) 0.004(4) 0.017(4) -0.020(4)
C10 0.021(4) 0.060(5) 0.075(6) 0.012(5) 0.001(4) 0.005(4)
C11 0.028(4) 0.028(3) 0.028(4) 0.003(3) 0.003(3) -0.010(3)
C12 0.052(5) 0.045(5) 0.043(5) 0.018(4) 0.014(4) 0.015(4)
C13 0.042(6) 0.136(10) 0.117(9) 0.063(8) -0.005(6) -0.007(6)
C14 0.185(12) 0.044(5) 0.058(6) 0.018(5) 0.037(7) 0.059(6)
C15 0.026(4) 0.032(4) 0.088(7) -0.018(4) -0.001(4) -0.011(3)
C16 0.053(5) 0.080(7) 0.086(7) -0.035(6) -0.024(5) -0.010(5)
C17 0.045(5) 0.028(4) 0.173(10) -0.016(5) 0.011(6) -0.022(4)
C18 0.031(4) 0.039(4) 0.036(4) -0.014(3) -0.003(3) -0.005(3)
C19 0.051(5) 0.057(5) 0.060(5) -0.021(4) -0.023(4) -0.001(4)
C20 0.058(5) 0.058(5) 0.067(6) -0.023(4) 0.010(4) -0.036(4)
C21 0.053(6) 0.068(6) 0.116(8) 0.041(6) -0.043(6) -0.024(5)
C22 0.054(6) 0.086(7) 0.081(7) 0.008(5) -0.021(5) -0.028(5)
C23 0.065(6) 0.073(6) 0.094(7) 0.047(5) -0.037(5) -0.030(5)
C24 0.051(5) 0.026(4) 0.059(5) -0.012(4) -0.009(4) -0.011(3)
C25 0.120(8) 0.033(5) 0.088(7) 0.004(5) 0.016(6) -0.038(5)
C26 0.056(5) 0.037(4) 0.093(7) -0.024(4) -0.010(5) -0.003(4)

loop_
_atom_type_symbol
_atom_type_description
_atom_type_scat_dispersion_real
_atom_type_scat_dispersion_imag
_atom_type_scat_source
C C 0.0033 0.0016 'International Tables Vol C Tables 4.2.6.8 and 6.1.1.4'
H H 0.0000 0.0000 'International Tables Vol C Tables 4.2.6.8 and 6.1.1.4'
O O 0.0106 0.0060 'International Tables Vol C Tables 4.2.6.8 and 6.1.1.4'
Zr Zr -2.9673 0.5597 'International Tables Vol C Tables 4.2.6.8 and 6.1.1.4'

loop_
_geom_angle_atom_site_label_1
_geom_angle_atom_site_label_2
_geom_angle_atom_site_label_3
_geom_angle
_geom_angle_site_symmetry_1
_geom_angle_site_symmetry_3
O3 Zr1 O2 99.35(17) . .
O3 Zr1 O4 96.21(16) . .
O2 Zr1 O4 94.55(17) . .
O3 Zr1 O1 88.68(16) . .
O2 Zr1 O1 90.29(16) . .
O4 Zr1 O1 172.47(15) . .
O3 Zr1 O6 94.28(16) . .
O2 Zr1 O6 165.35(16) . .
O4 Zr1 O6 89.28(15) . .
O1 Zr1 O6 84.63(14) . .
O3 Zr1 O5 163.40(15) . .
O2 Zr1 O5 95.07(16) . .
O4 Zr1 O5 90.79(15) . .
O1 Zr1 O5 83.03(14) . .
O6 Zr1 O5 70.71(14) . .
O9 Zr2 O8 100.74(17) . .
O9 Zr2 O10 94.47(16) . .
O8 Zr2 O10 95.75(17) . .
O9 Zr2 O5 164.36(16) . .
O8 Zr2 O5 93.73(16) . .
O10 Zr2 O5 89.91(15) . .
O9 Zr2 O6 93.37(16) . .
O8 Zr2 O6 164.15(17) . .
O10 Zr2 O6 90.26(15) . .
O5 Zr2 O6 71.57(14) . .
O9 Zr2 O7 90.30(16) . .
O8 Zr2 O7 88.31(17) . .
O10 Zr2 O7 173.04(14) . .
O5 Zr2 O7 84.18(14) . .
O6 Zr2 O7 84.39(15) . .
C1 O1 Zr1 135.0(4) . .
C5 O2 Zr1 162.4(5) . .
C8 O3 Zr1 165.4(4) . .
C11 O4 Zr1 174.0(4) . .
C15 O5 Zr2 122.9(3) . .
C15 O5 Zr1 130.0(3) . .
Zr2 O5 Zr1 106.86(16) . .
C18 O6 Zr2 120.9(3) . .
C18 O6 Zr1 132.1(3) . .
Zr2 O6 Zr1 106.66(17) . .
C1 O7 Zr2 134.3(4) . .
C21 O8 Zr2 158.6(5) . .
C24 O9 Zr2 167.4(4) . .
C11 O10 Zr2 143.7(4) 2_775 .
O7 C1 O1 124.0(5) . .
O7 C1 C2 118.6(5) . .
O1 C1 C2 117.3(5) . .
C3 C2 C1 109.0(6) . .
C3 C2 C4 110.6(6) . .
C1 C2 C4 111.0(6) . .
C3 C2 H2 108.8 . .
C1 C2 H2 108.8 . .
C4 C2 H2 108.8 . .
C2 C3 H3A 109.5 . .
C2 C3 H3B 109.5 . .
H3A C3 H3B 109.5 . .
C2 C3 H3C 109.5 . .
H3A C3 H3C 109.5 . .
H3B C3 H3C 109.5 . .
C2 C4 H4A 109.5 . .
C2 C4 H4B 109.5 . .
H4A C4 H4B 109.5 . .
C2 C4 H4C 109.5 . .
H4A C4 H4C 109.5 . .
H4B C4 H4C 109.5 . .
O2 C5 C6 115.3(8) . .
O2 C5 C7 114.9(8) . .
C6 C5 C7 122.0(9) . .
O2 C5 H5 99.3 . .
C6 C5 H5 99.3 . .
C7 C5 H5 99.3 . .
C5 C6 H6A 109.5 . .
C5 C6 H6B 109.5 . .
H6A C6 H6B 109.5 . .
C5 C6 H6C 109.5 . .
H6A C6 H6C 109.5 . .
H6B C6 H6C 109.5 . .
C5 C7 H7A 109.5 . .
C5 C7 H7B 109.5 . .
H7A C7 H7B 109.5 . .
C5 C7 H7C 109.5 . .
H7A C7 H7C 109.5 . .
H7B C7 H7C 109.5 . .
O3 C8 C10 109.8(6) . .
O3 C8 C9 109.9(5) . .
C10 C8 C9 111.9(6) . .
O3 C8 H8 108.4 . .
C10 C8 H8 108.4 . .
C9 C8 H8 108.4 . .
C8 C9 H9A 109.5 . .
C8 C9 H9B 109.5 . .
H9A C9 H9B 109.5 . .
C8 C9 H9C 109.5 . .
H9A C9 H9C 109.5 . .
H9B C9 H9C 109.5 . .
C8 C10 H10A 109.5 . .
C8 C10 H10B 109.5 . .
H10A C10 H10B 109.5 . .
C8 C10 H10C 109.5 . .
H10A C10 H10C 109.5 . .
H10B C10 H10C 109.5 . .
O4 C11 O10 121.3(5) . 2_775
O4 C11 C12 118.5(5) . .
O10 C11 C12 120.1(5) 2_775 .
C14 C12 C11 111.3(7) . .
C14 C12 C13 110.6(8) . .
C11 C12 C13 107.1(6) . .
C14 C12 H12 109.3 . .
C11 C12 H12 109.3 . .
C13 C12 H12 109.3 . .
C12 C13 H13A 109.5 . .
C12 C13 H13B 109.5 . .
H13A C13 H13B 109.5 . .
C12 C13 H13C 109.5 . .
H13A C13 H13C 109.5 . .
H13B C13 H13C 109.5 . .
C12 C14 H14A 109.5 . .
C12 C14 H14B 109.5 . .
H14A C14 H14B 109.5 . .
C12 C14 H14C 109.5 . .
H14A C14 H14C 109.5 . .
H14B C14 H14C 109.5 . .
O5 C15 C17 110.0(6) . .
O5 C15 C16 108.9(6) . .
C17 C15 C16 115.1(7) . .
O5 C15 H15 107.5 . .
C17 C15 H15 107.5 . .
C16 C15 H15 107.5 . .
C15 C16 H16A 109.5 . .
C15 C16 H16B 109.5 . .
H16A C16 H16B 109.5 . .
C15 C16 H16C 109.5 . .
H16A C16 H16C 109.5 . .
H16B C16 H16C 109.5 . .
C15 C17 H17A 109.5 . .
C15 C17 H17B 109.5 . .
H17A C17 H17B 109.5 . .
C15 C17 H17C 109.5 . .
H17A C17 H17C 109.5 . .
H17B C17 H17C 109.5 . .
O6 C18 C19 110.5(5) . .
O6 C18 C20 109.5(5) . .
C19 C18 C20 113.5(6) . .
O6 C18 H18 107.7 . .
C19 C18 H18 107.7 . .
C20 C18 H18 107.7 . .
C18 C19 H19A 109.5 . .
C18 C19 H19B 109.5 . .
H19A C19 H19B 109.5 . .
C18 C19 H19C 109.5 . .
H19A C19 H19C 109.5 . .
H19B C19 H19C 109.5 . .
C18 C20 H20A 109.5 . .
C18 C20 H20B 109.5 . .
H20A C20 H20B 109.5 . .
C18 C20 H20C 109.5 . .
H20A C20 H20C 109.5 . .
H20B C20 H20C 109.5 . .
O8 C21 C23 114.2(7) . .
O8 C21 C22 113.7(7) . .
C23 C21 C22 120.8(7) . .
O8 C21 H21 101.3 . .
C23 C21 H21 101.3 . .
C22 C21 H21 101.3 . .
C21 C22 H22A 109.5 . .
C21 C22 H22B 109.5 . .
H22A C22 H22B 109.5 . .
C21 C22 H22C 109.5 . .
H22A C22 H22C 109.5 . .
H22B C22 H22C 109.5 . .
C21 C23 H23A 109.5 . .
C21 C23 H23B 109.5 . .
H23A C23 H23B 109.5 . .
C21 C23 H23C 109.5 . .
H23A C23 H23C 109.5 . .
H23B C23 H23C 109.5 . .
O9 C24 C26 109.3(6) . .
O9 C24 C25 110.2(6) . .
C26 C24 C25 112.7(6) . .
O9 C24 H24 108.2 . .
C26 C24 H24 108.2 . .
C25 C24 H24 108.2 . .
C24 C25 H25A 109.5 . .
C24 C25 H25B 109.5 . .
H25A C25 H25B 109.5 . .
C24 C25 H25C 109.5 . .
H25A C25 H25C 109.5 . .
H25B C25 H25C 109.5 . .
C24 C26 H26A 109.5 . .
C24 C26 H26B 109.5 . .
H26A C26 H26B 109.5 . .
C24 C26 H26C 109.5 . .
H26A C26 H26C 109.5 . .
H26B C26 H26C 109.5 . .

loop_
_geom_bond_atom_site_label_1
_geom_bond_atom_site_label_2
_geom_bond_distance
_geom_bond_site_symmetry_2
Zr1 O3 1.932(4) .
Zr1 O2 1.940(4) .
Zr1 O4 2.109(4) .
Zr1 O1 2.179(4) .
Zr1 O6 2.182(4) .
Zr1 O5 2.184(4) .
Zr2 O9 1.928(4) .
Zr2 O8 1.939(4) .
Zr2 O10 2.149(4) .
Zr2 O5 2.156(4) .
Zr2 O6 2.164(4) .
Zr2 O7 2.185(4) .
O1 C1 1.270(7) .
O2 C5 1.387(9) .
O3 C8 1.409(7) .
O4 C11 1.255(6) .
O5 C15 1.453(7) .
O6 C18 1.448(7) .
O7 C1 1.261(7) .
O8 C21 1.402(8) .
O9 C24 1.409(7) .
O10 C11 1.265(6) 2_775
C1 C2 1.510(8) .
C2 C3 1.502(10) .
C2 C4 1.515(9) .
C2 H2 1.0000 .
C3 H3A 0.9800 .
C3 H3B 0.9800 .
C3 H3C 0.9800 .
C4 H4A 0.9800 .
C4 H4B 0.9800 .
C4 H4C 0.9800 .
C5 C6 1.401(11) .
C5 C7 1.443(11) .
C5 H5 1.0000 .
C6 H6A 0.9800 .
C6 H6B 0.9800 .
C6 H6C 0.9800 .
C7 H7A 0.9800 .
C7 H7B 0.9800 .
C7 H7C 0.9800 .
C8 C10 1.500(9) .
C8 C9 1.513(9) .
C8 H8 1.0000 .
C9 H9A 0.9800 .
C9 H9B 0.9800 .
C9 H9C 0.9800 .
C10 H10A 0.9800 .
C10 H10B 0.9800 .
C10 H10C 0.9800 .
C11 O10 1.265(6) 2_775
C11 C12 1.513(8) .
C12 C14 1.467(11) .
C12 C13 1.568(12) .
C12 H12 1.0000 .
C13 H13A 0.9800 .
C13 H13B 0.9800 .
C13 H13C 0.9800 .
C14 H14A 0.9800 .
C14 H14B 0.9800 .
C14 H14C 0.9800 .
C15 C17 1.499(9) .
C15 C16 1.515(10) .
C15 H15 1.0000 .
C16 H16A 0.9800 .
C16 H16B 0.9800 .
C16 H16C 0.9800 .
C17 H17A 0.9800 .
C17 H17B 0.9800 .
C17 H17C 0.9800 .
C18 C19 1.505(9) .
C18 C20 1.507(9) .
C18 H18 1.0000 .
C19 H19A 0.9800 .
C19 H19B 0.9800 .
C19 H19C 0.9800 .
C20 H20A 0.9800 .
C20 H20B 0.9800 .
C20 H20C 0.9800 .
C21 C23 1.426(10) .
C21 C22 1.437(10) .
C21 H21 1.0000 .
C22 H22A 0.9800 .
C22 H22B 0.9800 .
C22 H22C 0.9800 .
C23 H23A 0.9800 .
C23 H23B 0.9800 .
C23 H23C 0.9800 .
C24 C26 1.495(9) .
C24 C25 1.500(10) .
C24 H24 1.0000 .
C25 H25A 0.9800 .
C25 H25B 0.9800 .
C25 H25C 0.9800 .
C26 H26A 0.9800 .
C26 H26B 0.9800 .
C26 H26C 0.9800 .
